data_1515725
loop_
_publ_author_name
'Mondal, Barnali'
'Captain, Burjor'
'Ramamurthy, V.'

_publ_section_title
;
 Photodimerization of HCl salts of azastilbenes in the solid state.
;
_journal_issue 6
_journal_name_full
'Photochemical &amp; photobiological sciences : Official journal of the European Photochemistry Association and the European Society for Photobiology'
_journal_page_first 891
_journal_page_last 894
_journal_paper_doi 10.1039/c1pp05070b
_journal_volume 10
_journal_year 2011
_chemical_formula_sum 'C13 H15 Br Cl N O2'
_chemical_formula_weight 332.62
_chemical_name_systematic
;
?
;
_space_group_IT_number 2
_symmetry_cell_setting triclinic
_symmetry_space_group_name_Hall '-P 1'
_symmetry_space_group_name_H-M 'P -1'
_atom_sites_solution_hydrogens geom
_atom_sites_solution_primary direct
_atom_sites_solution_secondary difmap
_audit_creation_method SHELXL-97
_cell_angle_alpha 99.5750(10)
_cell_angle_beta 98.5750(10)
_cell_angle_gamma 108.0290(10)
_cell_formula_units_Z 2
_cell_length_a 8.0476(5)
_cell_length_b 9.7384(6)
_cell_length_c 9.9178(6)
_cell_measurement_reflns_used 4468
_cell_measurement_temperature 296(2)
_cell_measurement_theta_max 27.40
_cell_measurement_theta_min 2.72
_cell_volume 711.93(8)
_computing_cell_refinement 'SAINT+ V7.46A (Bruker, 2007)'
_computing_data_collection 'APEX2 v2.2-0 (Bruker, 2007)'
_computing_data_reduction 'SAINT+ V7.46A (Bruker, 2007)'
_computing_molecular_graphics 'XSHELL v4.02 (Bruker, 2000)'
_computing_publication_material 'XCIF v6.12 (Bruker, 2001)'
_computing_structure_refinement 'SHELXL-97 (Sheldrick, 2008)'
_computing_structure_solution 'SHELXS-97 (Sheldrick, 2008)'
_diffrn_ambient_temperature 296(2)
_diffrn_measured_fraction_theta_full 1.000
_diffrn_measured_fraction_theta_max 1.000
_diffrn_measurement_device_type 'Bruker SMART APEX2 CCD diffractometer'
_diffrn_measurement_method 'omega scans'
_diffrn_radiation_monochromator graphite
_diffrn_radiation_source 'fine-focus sealed tube'
_diffrn_radiation_type MoK\a
_diffrn_radiation_wavelength 0.71073
_diffrn_reflns_av_R_equivalents 0.0230
_diffrn_reflns_av_sigmaI/netI 0.0213
_diffrn_reflns_limit_h_max 9
_diffrn_reflns_limit_h_min -9
_diffrn_reflns_limit_k_max 11
_diffrn_reflns_limit_k_min -11
_diffrn_reflns_limit_l_max 11
_diffrn_reflns_limit_l_min -11
_diffrn_reflns_number 7695
_diffrn_reflns_theta_full 25.05
_diffrn_reflns_theta_max 25.05
_diffrn_reflns_theta_min 2.13
_exptl_absorpt_coefficient_mu 3.068
_exptl_absorpt_correction_T_max 0.7465
_exptl_absorpt_correction_T_min 0.5846
_exptl_absorpt_correction_type multi-scan
_exptl_absorpt_process_details '(SADABS 2007/4 Bruker)'
_exptl_crystal_colour yellow
_exptl_crystal_density_diffrn 1.552
_exptl_crystal_density_method 'not measured'
_exptl_crystal_description bar
_exptl_crystal_F_000 336
_exptl_crystal_size_max 0.50
_exptl_crystal_size_mid 0.36
_exptl_crystal_size_min 0.10
_refine_diff_density_max 1.807
_refine_diff_density_min -0.432
_refine_diff_density_rms 0.078
_refine_ls_extinction_method none
_refine_ls_goodness_of_fit_ref 1.082
_refine_ls_hydrogen_treatment constr
_refine_ls_matrix_type full
_refine_ls_number_parameters 167
_refine_ls_number_reflns 2523
_refine_ls_number_restraints 6
_refine_ls_restrained_S_all 1.082
_refine_ls_R_factor_all 0.0439
_refine_ls_R_factor_gt 0.0406
_refine_ls_shift/su_max 0.001
_refine_ls_shift/su_mean 0.000
_refine_ls_structure_factor_coef Fsqd
_refine_ls_weighting_details 'calc w=1/[\s^2^(Fo^2^)+(0.0598P)^2^+0.8062P] where P=(Fo^2^+2Fc^2^)/3'
_refine_ls_weighting_scheme calc
_refine_ls_wR_factor_gt 0.1100
_refine_ls_wR_factor_ref 0.1124
_reflns_number_gt 2309
_reflns_number_total 2523
_reflns_threshold_expression >2sigma(I)
_cod_data_source_file c1pp05070b.txt
_cod_data_source_block 5-4BromoStilbazole-HCl-Salt
_cod_depositor_comments
;
The following automatic conversions were performed:

'_symmetry_cell_setting' value 'Triclinic' changed to 'triclinic'
according to
/usr/data/users/saulius/automatic-downloads/retrospective/RSC/lib/dictionaries/cif_core.dic
dictionary named 'cif_core.dic' version 2.4.2 from
2011-04-26.

'_exptl_absorpt_correction_type' value 'Multi-scan'
changed to 'multi-scan' according to
/usr/data/users/saulius/automatic-downloads/retrospective/RSC/lib/dictionaries/cif_core.dic
dictionary named 'cif_core.dic' version 2.4.2 from 2011-04-26.

Automatic conversion script
Id: cif_fix_values 2281 2013-09-26 08:29:07Z andrius 
;
_cod_original_sg_symbol_H-M P-1
_cod_database_code 1515725

loop_
_symmetry_equiv_pos_as_xyz
'x, y, z'
'-x, -y, -z'

loop_
_atom_site_label
_atom_site_type_symbol
_atom_site_fract_x
_atom_site_fract_y
_atom_site_fract_z
_atom_site_U_iso_or_equiv
_atom_site_adp_type
_atom_site_occupancy
_atom_site_symmetry_multiplicity
_atom_site_calc_flag
_atom_site_refinement_flags
Br1 Br 1.33939(5) 0.27776(4) 1.04027(4) 0.05610(18) Uani 1 1 d .
Cl1 Cl 0.35832(14) 0.63544(11) 0.64963(11) 0.0606(3) Uani 1 1 d .
C1 C 0.3579(5) -0.0980(4) 0.1087(4) 0.0521(9) Uani 1 1 d .
H1 H 0.3376 -0.0348 0.0525 0.063 Uiso 1 1 calc R
C2 C 0.4866(5) -0.0422(4) 0.2278(4) 0.0484(8) Uani 1 1 d .
H2 H 0.5530 0.0585 0.2531 0.058 Uiso 1 1 calc R
C3 C 0.5195(5) -0.1361(4) 0.3127(4) 0.0437(8) Uani 1 1 d .
C4 C 0.4136(6) -0.2854(4) 0.2692(4) 0.0570(9) Uani 1 1 d .
H4 H 0.4304 -0.3515 0.3232 0.068 Uiso 1 1 calc R
C5 C 0.2864(6) -0.3356(4) 0.1492(5) 0.0604(10) Uani 1 1 d .
H5 H 0.2173 -0.4357 0.1214 0.072 Uiso 1 1 calc R
C6 C 0.6587(5) -0.0852(4) 0.4422(4) 0.0489(8) Uani 1 1 d .
H6 H 0.6679 -0.1555 0.4932 0.059 Uiso 1 1 calc R
C7 C 0.7717(5) 0.0517(4) 0.4925(4) 0.0486(8) Uani 1 1 d .
H7 H 0.7634 0.1220 0.4413 0.058 Uiso 1 1 calc R
C8 C 0.9082(5) 0.1019(4) 0.6214(4) 0.0450(8) Uani 1 1 d .
C9 C 1.0193(5) 0.2502(4) 0.6627(4) 0.0523(9) Uani 1 1 d .
H9 H 1.0056 0.3151 0.6065 0.063 Uiso 1 1 calc R
C10 C 1.1486(5) 0.3028(4) 0.7844(4) 0.0512(9) Uani 1 1 d .
H10 H 1.2230 0.4015 0.8095 0.061 Uiso 1 1 calc R
C11 C 1.1657(5) 0.2071(4) 0.8679(4) 0.0438(7) Uani 1 1 d .
C12 C 1.0609(5) 0.0597(4) 0.8311(4) 0.0480(8) Uani 1 1 d .
H12 H 1.0763 -0.0039 0.8883 0.058 Uiso 1 1 calc R
C13 C 0.9336(5) 0.0076(4) 0.7091(4) 0.0506(9) Uani 1 1 d .
H13 H 0.8626 -0.0921 0.6839 0.061 Uiso 1 1 calc R
N1 N 0.2594(4) -0.2425(4) 0.0707(3) 0.0523(8) Uani 1 1 d .
H1N H 0.1780 -0.2756 -0.0051 0.063 Uiso 1 1 calc R
O1 O 0.0583(4) 0.6654(4) 0.8104(3) 0.0765(9) Uani 1 1 d D
O2 O 0.2532(4) 0.3793(3) 0.3776(3) 0.0660(8) Uani 1 1 d D
H1S H 0.1239 0.6593 0.7514 0.064(13) Uiso 1 1 d RD
H2S H -0.0467 0.6505 0.7644 0.089(17) Uiso 1 1 d RD
H3S H 0.3535 0.3730 0.3652 0.067(14) Uiso 1 1 d RD
H4S H 0.2782 0.4607 0.4394 0.084(17) Uiso 1 1 d RD

loop_
_atom_site_aniso_label
_atom_site_aniso_U_11
_atom_site_aniso_U_22
_atom_site_aniso_U_33
_atom_site_aniso_U_23
_atom_site_aniso_U_13
_atom_site_aniso_U_12
Br1 0.0584(3) 0.0603(3) 0.0492(3) 0.00643(17) 0.00675(17) 0.02512(19)
Cl1 0.0623(6) 0.0516(5) 0.0616(6) 0.0057(4) 0.0091(5) 0.0163(4)
C1 0.049(2) 0.053(2) 0.061(2) 0.0188(18) 0.0083(18) 0.0240(17)
C2 0.051(2) 0.0411(18) 0.055(2) 0.0111(16) 0.0105(17) 0.0174(15)
C3 0.0477(19) 0.0463(18) 0.0441(18) 0.0122(15) 0.0168(15) 0.0214(15)
C4 0.062(2) 0.047(2) 0.064(2) 0.0229(18) 0.013(2) 0.0158(18)
C5 0.055(2) 0.046(2) 0.073(3) 0.0143(19) 0.010(2) 0.0093(17)
C6 0.054(2) 0.051(2) 0.046(2) 0.0165(16) 0.0108(16) 0.0216(17)
C7 0.053(2) 0.051(2) 0.048(2) 0.0171(16) 0.0113(16) 0.0229(17)
C8 0.0488(19) 0.0479(19) 0.0426(18) 0.0113(15) 0.0123(15) 0.0207(16)
C9 0.063(2) 0.0428(18) 0.059(2) 0.0208(17) 0.0174(18) 0.0214(17)
C10 0.056(2) 0.0427(19) 0.054(2) 0.0122(16) 0.0091(17) 0.0158(16)
C11 0.0411(17) 0.0540(19) 0.0377(17) 0.0063(14) 0.0083(14) 0.0205(15)
C12 0.052(2) 0.0483(19) 0.048(2) 0.0175(16) 0.0103(16) 0.0195(16)
C13 0.056(2) 0.0423(18) 0.058(2) 0.0170(16) 0.0168(18) 0.0168(16)
N1 0.0381(15) 0.0586(19) 0.0551(19) 0.0058(15) 0.0043(14) 0.0156(14)
O1 0.0628(19) 0.109(3) 0.0556(18) 0.0060(17) 0.0012(15) 0.0386(18)
O2 0.0561(17) 0.0672(18) 0.0608(18) -0.0040(15) 0.0051(14) 0.0148(14)

loop_
_atom_type_symbol
_atom_type_description
_atom_type_scat_dispersion_real
_atom_type_scat_dispersion_imag
_atom_type_scat_source
C C 0.0033 0.0016 'International Tables Vol C Tables 4.2.6.8 and 6.1.1.4'
H H 0.0000 0.0000 'International Tables Vol C Tables 4.2.6.8 and 6.1.1.4'
N N 0.0061 0.0033 'International Tables Vol C Tables 4.2.6.8 and 6.1.1.4'
Cl Cl 0.1484 0.1585 'International Tables Vol C Tables 4.2.6.8 and 6.1.1.4'
Br Br -0.2901 2.4595 'International Tables Vol C Tables 4.2.6.8 and 6.1.1.4'
O O 0.0106 0.0060 'International Tables Vol C Tables 4.2.6.8 and 6.1.1.4'

loop_
_geom_angle_atom_site_label_1
_geom_angle_atom_site_label_2
_geom_angle_atom_site_label_3
_geom_angle
N1 C1 C2 121.1(3)
N1 C1 H1 119.5
C2 C1 H1 119.5
C1 C2 C3 120.0(3)
C1 C2 H2 120.0
C3 C2 H2 120.0
C4 C3 C2 116.9(3)
C4 C3 C6 119.6(3)
C2 C3 C6 123.5(3)
C5 C4 C3 120.8(4)
C5 C4 H4 119.6
C3 C4 H4 119.6
N1 C5 C4 120.6(4)
N1 C5 H5 119.7
C4 C5 H5 119.7
C7 C6 C3 125.7(3)
C7 C6 H6 117.2
C3 C6 H6 117.2
C6 C7 C8 125.5(3)
C6 C7 H7 117.2
C8 C7 H7 117.2
C9 C8 C13 117.3(3)
C9 C8 C7 119.7(3)
C13 C8 C7 123.0(3)
C10 C9 C8 121.7(3)
C10 C9 H9 119.2
C8 C9 H9 119.2
C11 C10 C9 118.8(3)
C11 C10 H10 120.6
C9 C10 H10 120.6
C10 C11 C12 121.7(3)
C10 C11 Br1 119.9(3)
C12 C11 Br1 118.4(3)
C13 C12 C11 119.2(3)
C13 C12 H12 120.4
C11 C12 H12 120.4
C12 C13 C8 121.2(3)
C12 C13 H13 119.4
C8 C13 H13 119.4
C5 N1 C1 120.6(3)
C5 N1 H1N 119.7
C1 N1 H1N 119.7
H1S O1 H2S 107.5
H3S O2 H4S 106.1

loop_
_geom_bond_atom_site_label_1
_geom_bond_atom_site_label_2
_geom_bond_distance
Br1 C11 1.910(3)
C1 N1 1.340(5)
C1 C2 1.355(5)
C1 H1 0.9300
C2 C3 1.398(5)
C2 H2 0.9300
C3 C4 1.394(5)
C3 C6 1.472(5)
C4 C5 1.355(6)
C4 H4 0.9300
C5 N1 1.335(5)
C5 H5 0.9300
C6 C7 1.322(5)
C6 H6 0.9300
C7 C8 1.456(5)
C7 H7 0.9300
C8 C9 1.396(5)
C8 C13 1.403(5)
C9 C10 1.375(6)
C9 H9 0.9300
C10 C11 1.370(5)
C10 H10 0.9300
C11 C12 1.374(5)
C12 C13 1.369(5)
C12 H12 0.9300
C13 H13 0.9300
N1 H1N 0.8600
O1 H1S 0.8511
O1 H2S 0.8541
O2 H3S 0.8528
O2 H4S 0.8644
